data_7059359
loop_
_publ_author_name
'Xi, Wei'
'Song, Fu-Qiang'
'Xia, Xue-Li'
'Song, Xue-Qin'

_publ_section_title
;
 Tuned structure and DNA binding properties of metal complexes based on a
 new 4-acylpyrazolone derivative
;
_journal_issue 6
_journal_name_full 'New Journal of Chemistry'
_journal_page_first 2281
_journal_page_last 2290
_journal_paper_doi 10.1039/C9NJ05948B
_journal_volume 44
_journal_year 2020
_chemical_formula_moiety 'C25 H22 Mn N5 O7, C H4 O'
_chemical_formula_sum 'C26 H26 Mn N5 O8'
_chemical_formula_weight 591.46
_space_group_crystal_system monoclinic
_space_group_IT_number 14
_space_group_name_Hall '-P 2yn'
_space_group_name_H-M_alt 'P 1 21/n 1'
_atom_sites_solution_hydrogens mixed
_atom_sites_solution_primary dual
_audit_creation_date 2019-09-17
_audit_creation_method
;
Olex2 1.2
(compiled 2018.05.29 svn.r3508 for OlexSys, GUI svn.r5506)
;
_audit_update_record
;
2019-11-27 deposited with the CCDC.	2020-01-07 downloaded from the CCDC.
;
_cell_angle_alpha 90
_cell_angle_beta 95.07(3)
_cell_angle_gamma 90
_cell_formula_units_Z 4
_cell_length_a 12.161(2)
_cell_length_b 12.523(3)
_cell_length_c 17.883(4)
_cell_measurement_reflns_used 1796
_cell_measurement_temperature 273(2)
_cell_measurement_theta_max 26.3840
_cell_measurement_theta_min 3.6790
_cell_volume 2712.8(10)
_computing_cell_refinement
;
CrysAlisPro, Agilent Technologies,
Version 1.171.36.28 (release 01-02-2013 CrysAlis171 .NET)
(compiled Feb  1 2013,16:14:44)
;
_computing_data_collection
;
CrysAlisPro, Agilent Technologies,
Version 1.171.36.28 (release 01-02-2013 CrysAlis171 .NET)
(compiled Feb  1 2013,16:14:44)
;
_computing_data_reduction
;
CrysAlisPro, Agilent Technologies,
Version 1.171.36.28 (release 01-02-2013 CrysAlis171 .NET)
(compiled Feb  1 2013,16:14:44)
;
_computing_molecular_graphics 'Olex2 (Dolomanov et al., 2009)'
_computing_publication_material 'Olex2 (Dolomanov et al., 2009)'
_computing_structure_refinement 'XL (Sheldrick, 2008)'
_computing_structure_solution 'ShelXT (Sheldrick, 2015)'
_diffrn_ambient_temperature 273.15
_diffrn_detector_area_resol_mean 16.0733
_diffrn_measured_fraction_theta_full 0.993
_diffrn_measured_fraction_theta_max 0.993
_diffrn_measurement_details
;
#__ type_ start__ end____ width___ exp.time_
  1 omega  -90.00  -63.00   1.5000   20.0000
omega____ theta____ kappa____ phi______ frames
    -      -19.5262  178.0000   60.0000 18

#__ type_ start__ end____ width___ exp.time_
  2 omega   36.00   93.00   1.5000   20.0000
omega____ theta____ kappa____ phi______ frames
    -       22.6512   77.0000   90.0000 38

#__ type_ start__ end____ width___ exp.time_
  3 omega   38.00   69.50   1.5000   20.0000
omega____ theta____ kappa____ phi______ frames
    -       22.6512  178.0000 -120.0000 21

#__ type_ start__ end____ width___ exp.time_
  4 omega   -2.00   95.50   1.5000   20.0000
omega____ theta____ kappa____ phi______ frames
    -       22.6512   77.0000   30.0000 65

#__ type_ start__ end____ width___ exp.time_
  5 omega   41.00   72.50   1.5000   20.0000
omega____ theta____ kappa____ phi______ frames
    -       22.6512  178.0000  -30.0000 21
;
_diffrn_measurement_device_type 'SuperNova, Dual, Cu at zero, Eos'
_diffrn_measurement_method '\w scans'
_diffrn_orient_matrix_UB_11 0.0172647000
_diffrn_orient_matrix_UB_12 -0.0251344000
_diffrn_orient_matrix_UB_13 -0.0326281000
_diffrn_orient_matrix_UB_21 0.0515115000
_diffrn_orient_matrix_UB_22 -0.0123573000
_diffrn_orient_matrix_UB_23 0.0197098000
_diffrn_orient_matrix_UB_31 -0.0216454000
_diffrn_orient_matrix_UB_32 -0.0492719000
_diffrn_orient_matrix_UB_33 0.0115249000
_diffrn_radiation_monochromator mirror
_diffrn_radiation_type MoK\a
_diffrn_radiation_wavelength 0.71073
_diffrn_reflns_av_R_equivalents 0.0636
_diffrn_reflns_av_unetI/netI 0.1177
_diffrn_reflns_Laue_measured_fraction_full 0.993
_diffrn_reflns_Laue_measured_fraction_max 0.993
_diffrn_reflns_limit_h_max 9
_diffrn_reflns_limit_h_min -14
_diffrn_reflns_limit_k_max 14
_diffrn_reflns_limit_k_min -11
_diffrn_reflns_limit_l_max 21
_diffrn_reflns_limit_l_min -21
_diffrn_reflns_number 9625
_diffrn_reflns_point_group_measured_fraction_full 0.993
_diffrn_reflns_point_group_measured_fraction_max 0.993
_diffrn_reflns_theta_full 24.997
_diffrn_reflns_theta_max 24.997
_diffrn_reflns_theta_min 3.166
_diffrn_source 'SuperNova (Mo) X-ray Source'
_exptl_absorpt_coefficient_mu 0.545
_exptl_absorpt_correction_T_max 1.00000
_exptl_absorpt_correction_T_min 0.62733
_exptl_absorpt_correction_type multi-scan
_exptl_absorpt_process_details
;
CrysAlisPro, Agilent Technologies,
Version 1.171.36.28 (release 01-02-2013 CrysAlis171 .NET)
(compiled Feb  1 2013,16:14:44)
Empirical absorption correction using spherical harmonics,
 implemented in SCALE3 ABSPACK scaling algorithm.
;
_exptl_crystal_colour brown
_exptl_crystal_density_diffrn 1.448
_exptl_crystal_description block
_exptl_crystal_F_000 1224
_exptl_crystal_size_max 0.24
_exptl_crystal_size_mid 0.22
_exptl_crystal_size_min 0.18
_refine_diff_density_max 1.234
_refine_diff_density_min -0.360
_refine_diff_density_rms 0.070
_refine_ls_extinction_method none
_refine_ls_goodness_of_fit_ref 1.104
_refine_ls_hydrogen_treatment constr
_refine_ls_matrix_type full
_refine_ls_number_parameters 367
_refine_ls_number_reflns 4746
_refine_ls_number_restraints 6
_refine_ls_restrained_S_all 1.117
_refine_ls_R_factor_all 0.1323
_refine_ls_R_factor_gt 0.0618
_refine_ls_shift/su_max 0.000
_refine_ls_shift/su_mean 0.000
_refine_ls_structure_factor_coef Fsqd
_refine_ls_weighting_details 'w=1/[\s^2^(Fo^2^)+(0.0404P)^2^] where P=(Fo^2^+2Fc^2^)/3'
_refine_ls_weighting_scheme calc
_refine_ls_wR_factor_gt 0.1300
_refine_ls_wR_factor_ref 0.1433
_reflns_Friedel_coverage 0.000
_reflns_number_gt 2334
_reflns_number_total 4746
_reflns_threshold_expression 'I > 2\s(I)'
_cod_data_source_file c9nj05948b2.cif
_cod_data_source_block songxq_60401mn_twin1_hklf4
_cod_depositor_comments 'Adding full bibliography for 7059357--7059359.cif.'
_cod_original_cell_volume 2712.9(9)
_cod_database_code 7059359
_shelx_shelxl_version_number 2014/7
_chemical_oxdiff_formula 'C26 H26 N5 O8'
_shelx_space_group_comment
;
The symmetry employed for this shelxl refinement is uniquely defined
by the following loop, which should always be used as a source of
symmetry information in preference to the above space-group names.
They are only intended as comments.
;
_shelx_estimated_absorpt_t_max 0.908
_shelx_estimated_absorpt_t_min 0.880
_olex2_refinement_description
;
1. Fixed Uiso
 At 1.2 times of:
  All C(H) groups
 At 1.5 times of:
  All C(H,H,H) groups, All O(H) groups, All O(H,H) groups
2. Uiso/Uaniso restraints and constraints
Uanis(O6) \\sim Ueq: with sigma of 0.001 and sigma for terminal atoms of 0.002
3.a Rotating group:
 O6(H6A,H6B)
3.b Aromatic/amide H refined with riding coordinates:
 C2(H2), C3(H3), C4(H4), C5(H5), C10(H10), C11(H11), C12(H12), C13(H13),
 C14(H14), C20(H20), C21(H21), C23(H23), C24(H24)
3.c Idealised Me refined as rotating group:
 C18(H18A,H18B,H18C), C25(H25A,H25B,H25C), C26(H26A,H26B,H26C)
3.d Idealised tetrahedral OH refined as rotating group:
 O1(H1), O8(H8)
;
_olex2_submission_special_instructions 'No special instructions were received'

loop_
_space_group_symop_operation_xyz
'x, y, z'
'-x+1/2, y+1/2, -z+1/2'
'-x, -y, -z'
'x-1/2, -y-1/2, z-1/2'

loop_
_atom_site_label
_atom_site_type_symbol
_atom_site_fract_x
_atom_site_fract_y
_atom_site_fract_z
_atom_site_U_iso_or_equiv
_atom_site_adp_type
_atom_site_occupancy
_atom_site_site_symmetry_order
_atom_site_calc_flag
_atom_site_refinement_flags_posn
_atom_site_refinement_flags_adp
_atom_site_refinement_flags_occupancy
_atom_site_disorder_assembly
_atom_site_disorder_group
Mn1 Mn 0.57665(6) 0.55246(6) 0.44540(4) 0.0422(3) Uani 1 1 d . . . . .
C1 C 0.3843(4) 0.8732(5) 0.3020(3) 0.0460(14) Uani 1 1 d . . . . .
C2 C 0.3030(5) 0.9185(5) 0.2533(3) 0.0608(17) Uani 1 1 d . . . . .
H2 H 0.2995 0.9923 0.2481 0.073 Uiso 1 1 calc R . . . .
C3 C 0.2279(5) 0.8564(6) 0.2129(3) 0.0662(18) Uani 1 1 d . . . . .
H3 H 0.1734 0.8876 0.1802 0.079 Uiso 1 1 calc R . . . .
C4 C 0.2328(5) 0.7479(6) 0.2203(3) 0.0712(19) Uani 1 1 d . . . . .
H4 H 0.1824 0.7051 0.1918 0.085 Uiso 1 1 calc R . . . .
C5 C 0.3115(4) 0.7019(5) 0.2693(3) 0.0588(16) Uani 1 1 d . . . . .
H5 H 0.3130 0.6280 0.2744 0.071 Uiso 1 1 calc R . . . .
C6 C 0.3881(4) 0.7620(4) 0.3112(3) 0.0429(13) Uani 1 1 d . . . . .
C7 C 0.4703(4) 0.7094(4) 0.3645(3) 0.0427(13) Uani 1 1 d . . . . .
C8 C 0.7087(4) 0.7518(4) 0.4756(2) 0.0353(12) Uani 1 1 d . . . . .
C9 C 0.7211(4) 0.8696(4) 0.4657(3) 0.0368(12) Uani 1 1 d . . . . .
C10 C 0.6732(4) 0.9410(5) 0.5102(3) 0.0537(14) Uani 1 1 d . . . . .
H10 H 0.6345 0.9167 0.5495 0.064 Uiso 1 1 calc R . . . .
C11 C 0.6820(5) 1.0499(5) 0.4972(3) 0.0684(17) Uani 1 1 d . . . . .
H11 H 0.6475 1.0982 0.5269 0.082 Uiso 1 1 calc R . . . .
C12 C 0.7405(5) 1.0858(5) 0.4414(3) 0.0655(17) Uani 1 1 d . . . . .
H12 H 0.7464 1.1588 0.4329 0.079 Uiso 1 1 calc R . . . .
C13 C 0.7907(5) 1.0149(5) 0.3976(3) 0.0661(17) Uani 1 1 d . . . . .
H13 H 0.8323 1.0395 0.3599 0.079 Uiso 1 1 calc R . . . .
C14 C 0.7797(4) 0.9056(4) 0.4093(3) 0.0532(15) Uani 1 1 d . . . . .
H14 H 0.8124 0.8572 0.3787 0.064 Uiso 1 1 calc R . . . .
C15 C 0.7853(4) 0.5786(4) 0.5252(3) 0.0416(13) Uani 1 1 d . . . . .
C16 C 0.7901(4) 0.6904(4) 0.5184(3) 0.0383(12) Uani 1 1 d . . . . .
C17 C 0.8913(4) 0.7201(4) 0.5584(3) 0.0458(14) Uani 1 1 d . . . . .
C18 C 0.9405(4) 0.8287(4) 0.5704(3) 0.0663(18) Uani 1 1 d . . . . .
H18A H 1.0090 0.8232 0.6012 0.099 Uiso 1 1 calc GR . . . .
H18B H 0.8905 0.8733 0.5950 0.099 Uiso 1 1 calc GR . . . .
H18C H 0.9536 0.8594 0.5229 0.099 Uiso 1 1 calc GR . . . .
C19 C 0.9103(4) 0.4469(4) 0.5951(3) 0.0408(12) Uani 1 1 d . . . . .
C20 C 0.9818(4) 0.4385(5) 0.6585(3) 0.0560(15) Uani 1 1 d . . . . .
H20 H 1.0121 0.4994 0.6819 0.067 Uiso 1 1 calc R . . . .
C21 C 1.0086(4) 0.3384(5) 0.6875(3) 0.0570(16) Uani 1 1 d . . . . .
H21 H 1.0568 0.3319 0.7306 0.068 Uiso 1 1 calc R . . . .
C22 C 0.9649(4) 0.2504(5) 0.6534(3) 0.0471(14) Uani 1 1 d . . . . .
C23 C 0.8951(4) 0.2570(4) 0.5908(3) 0.0586(16) Uani 1 1 d . . . . .
H23 H 0.8661 0.1951 0.5681 0.070 Uiso 1 1 calc R . . . .
C24 C 0.8663(4) 0.3557(5) 0.5600(3) 0.0575(16) Uani 1 1 d . . . . .
H24 H 0.8184 0.3608 0.5166 0.069 Uiso 1 1 calc R . . . .
C25 C 0.5601(5) 0.3214(4) 0.4384(3) 0.0622(16) Uani 1 1 d . . . . .
H25A H 0.6249 0.3352 0.4129 0.093 Uiso 1 1 calc GR . . . .
H25B H 0.5089 0.2797 0.4067 0.093 Uiso 1 1 calc GR . . . .
H25C H 0.5805 0.2829 0.4840 0.093 Uiso 1 1 calc GR . . . .
C26 C 0.6647(5) 0.8004(6) 0.2104(4) 0.091(2) Uani 1 1 d . . . . .
H26A H 0.6443 0.7269 0.2028 0.137 Uiso 1 1 calc GR . . . .
H26B H 0.6110 0.8356 0.2380 0.137 Uiso 1 1 calc GR . . . .
H26C H 0.7359 0.8045 0.2381 0.137 Uiso 1 1 calc GR . . . .
N1 N 0.5497(3) 0.7684(3) 0.3969(2) 0.0390(10) Uani 1 1 d . . . . .
N2 N 0.6229(3) 0.7046(3) 0.4415(2) 0.0377(10) Uani 1 1 d . . . . .
N3 N 0.9447(3) 0.6374(4) 0.5871(2) 0.0517(12) Uani 1 1 d . . . . .
N4 N 0.8798(3) 0.5483(4) 0.5662(2) 0.0427(10) Uani 1 1 d . . . . .
N5 N 0.9905(4) 0.1439(4) 0.6851(3) 0.0567(13) Uani 1 1 d . . . . .
O1 O 0.4588(3) 0.9401(3) 0.3386(2) 0.0634(10) Uani 1 1 d . . . . .
H1 H 0.4969 0.9066 0.3706 0.095 Uiso 1 1 calc GR . . . .
O2 O 0.4623(2) 0.6072(3) 0.37559(17) 0.0476(9) Uani 1 1 d . . . . .
O3 O 0.7104(3) 0.5122(3) 0.50303(19) 0.0505(10) Uani 1 1 d . . . . .
O4 O 1.0536(4) 0.1404(3) 0.7411(2) 0.0823(14) Uani 1 1 d . . . . .
O5 O 0.9504(4) 0.0665(4) 0.6540(3) 0.0902(15) Uani 1 1 d . . . . .
O7 O 0.5107(2) 0.4189(2) 0.45569(16) 0.0427(9) Uani 1 1 d . . . . .
O8 O 0.6689(3) 0.8502(4) 0.1411(2) 0.0732(12) Uani 1 1 d . . . . .
H8 H 0.6061 0.8639 0.1232 0.110 Uiso 1 1 calc GR . . . .
O6 O 0.6714(3) 0.5134(4) 0.3415(2) 0.0818(13) Uani 1 1 d . U . . .
H6A H 0.7150 0.5440 0.3865 0.123 Uiso 1 1 d GR . . . .
H6B H 0.7352 0.4687 0.3414 0.123 Uiso 1 1 d GR . . . .

loop_
_atom_site_aniso_label
_atom_site_aniso_U_11
_atom_site_aniso_U_22
_atom_site_aniso_U_33
_atom_site_aniso_U_23
_atom_site_aniso_U_13
_atom_site_aniso_U_12
Mn1 0.0414(4) 0.0219(4) 0.0610(5) 0.0038(4) -0.0093(4) -0.0046(4)
C1 0.047(3) 0.042(4) 0.049(3) 0.008(3) 0.008(3) 0.003(3)
C2 0.065(4) 0.047(4) 0.069(4) 0.022(3) -0.002(3) 0.018(3)
C3 0.054(4) 0.077(6) 0.065(4) 0.028(4) -0.008(3) 0.010(4)
C4 0.055(4) 0.090(6) 0.065(4) 0.007(4) -0.016(3) -0.001(4)
C5 0.059(4) 0.053(4) 0.060(4) 0.012(3) -0.018(3) -0.007(3)
C6 0.040(3) 0.032(3) 0.055(3) 0.006(3) -0.004(3) -0.002(3)
C7 0.044(3) 0.026(3) 0.057(4) 0.007(3) -0.002(3) 0.003(3)
C8 0.036(3) 0.028(3) 0.042(3) 0.001(2) 0.002(2) -0.007(3)
C9 0.036(3) 0.024(3) 0.049(3) 0.002(3) 0.000(2) -0.001(3)
C10 0.070(4) 0.032(4) 0.061(3) 0.002(3) 0.017(3) -0.005(3)
C11 0.089(5) 0.035(4) 0.084(4) -0.008(3) 0.021(4) -0.001(4)
C12 0.077(4) 0.030(4) 0.087(5) 0.007(3) -0.005(4) -0.005(4)
C13 0.073(4) 0.046(4) 0.080(4) 0.014(4) 0.013(3) -0.012(4)
C14 0.066(4) 0.028(3) 0.067(4) -0.001(3) 0.018(3) -0.008(3)
C15 0.039(3) 0.032(4) 0.051(3) -0.002(3) -0.006(3) 0.003(3)
C16 0.037(3) 0.025(3) 0.051(3) 0.002(2) -0.003(2) -0.004(3)
C17 0.043(3) 0.034(4) 0.059(4) 0.004(3) -0.008(3) -0.009(3)
C18 0.058(4) 0.047(4) 0.087(4) 0.008(3) -0.032(3) -0.017(3)
C19 0.039(3) 0.032(3) 0.050(3) 0.002(3) -0.005(2) 0.006(3)
C20 0.055(3) 0.037(4) 0.072(4) 0.003(3) -0.017(3) -0.008(3)
C21 0.059(4) 0.050(4) 0.059(4) 0.010(3) -0.016(3) 0.001(3)
C22 0.043(3) 0.042(4) 0.055(4) 0.009(3) -0.003(3) 0.007(3)
C23 0.068(4) 0.030(4) 0.074(4) -0.003(3) -0.014(3) 0.008(3)
C24 0.056(4) 0.042(4) 0.070(4) -0.009(3) -0.020(3) 0.006(3)
C25 0.079(4) 0.026(4) 0.083(4) 0.006(3) 0.015(3) -0.001(3)
C26 0.083(5) 0.104(7) 0.082(5) 0.001(4) -0.016(4) 0.005(5)
N1 0.035(2) 0.025(3) 0.055(3) 0.006(2) -0.006(2) -0.003(2)
N2 0.040(2) 0.023(2) 0.048(3) 0.0069(19) -0.008(2) -0.006(2)
N3 0.042(3) 0.040(3) 0.070(3) -0.001(2) -0.010(2) -0.012(3)
N4 0.038(2) 0.030(3) 0.058(3) 0.003(2) -0.011(2) -0.005(2)
N5 0.055(3) 0.049(4) 0.066(4) 0.009(3) 0.003(3) 0.009(3)
O1 0.072(3) 0.029(2) 0.085(3) 0.010(2) -0.015(2) 0.005(2)
O2 0.045(2) 0.029(2) 0.065(2) 0.0052(17) -0.0174(17) -0.0085(18)
O3 0.041(2) 0.026(2) 0.080(3) 0.0019(18) -0.0167(18) -0.0071(18)
O4 0.093(3) 0.064(3) 0.085(3) 0.032(2) -0.020(3) 0.009(3)
O5 0.107(4) 0.037(3) 0.121(4) 0.004(3) -0.017(3) 0.002(3)
O7 0.048(2) 0.015(2) 0.064(2) 0.0026(15) -0.0045(16) -0.0011(17)
O8 0.050(2) 0.095(4) 0.074(3) -0.004(3) 0.000(2) 0.000(3)
O6 0.0787(19) 0.075(2) 0.0920(19) -0.0174(16) 0.0072(16) -0.0007(16)

loop_
_atom_type_symbol
_atom_type_description
_atom_type_scat_dispersion_real
_atom_type_scat_dispersion_imag
_atom_type_scat_source
C C 0.0033 0.0016 'International Tables Vol C Tables 4.2.6.8 and 6.1.1.4'
H H 0.0000 0.0000 'International Tables Vol C Tables 4.2.6.8 and 6.1.1.4'
Mn Mn 0.3368 0.7283 'International Tables Vol C Tables 4.2.6.8 and 6.1.1.4'
N N 0.0061 0.0033 'International Tables Vol C Tables 4.2.6.8 and 6.1.1.4'
O O 0.0106 0.0060 'International Tables Vol C Tables 4.2.6.8 and 6.1.1.4'

loop_
_geom_angle_atom_site_label_1
_geom_angle_atom_site_label_2
_geom_angle_atom_site_label_3
_geom_angle
_geom_angle_site_symmetry_1
_geom_angle_site_symmetry_3
_geom_angle_publ_flag
N2 Mn1 Mn1 127.89(12) . 3_666 ?
N2 Mn1 O7 91.74(14) . 3_666 ?
N2 Mn1 O6 90.66(16) . . ?
O2 Mn1 Mn1 96.88(10) . 3_666 ?
O2 Mn1 N2 79.94(14) . . ?
O2 Mn1 O3 168.56(15) . . ?
O2 Mn1 O7 95.33(13) . 3_666 ?
O2 Mn1 O6 86.38(14) . . ?
O3 Mn1 Mn1 94.53(11) . 3_666 ?
O3 Mn1 N2 92.37(15) . . ?
O3 Mn1 O7 93.35(13) . 3_666 ?
O3 Mn1 O6 85.25(15) . . ?
O7 Mn1 Mn1 43.46(10) . 3_666 ?
O7 Mn1 Mn1 36.35(8) 3_666 3_666 ?
O7 Mn1 N2 169.90(15) . . ?
O7 Mn1 O2 95.24(14) . . ?
O7 Mn1 O3 93.63(14) . . ?
O7 Mn1 O7 79.81(14) . 3_666 ?
O7 Mn1 O6 177.26(15) 3_666 . ?
O7 Mn1 O6 97.92(16) . . ?
O6 Mn1 Mn1 141.35(12) . 3_666 ?
C2 C1 C6 119.8(5) . . ?
O1 C1 C2 117.4(5) . . ?
O1 C1 C6 122.8(5) . . ?
C3 C2 C1 120.7(6) . . ?
C2 C3 C4 119.8(5) . . ?
C3 C4 C5 120.2(6) . . ?
C4 C5 C6 121.6(6) . . ?
C1 C6 C7 122.3(5) . . ?
C5 C6 C1 117.9(5) . . ?
C5 C6 C7 119.8(5) . . ?
N1 C7 C6 117.7(5) . . ?
O2 C7 C6 118.9(4) . . ?
O2 C7 N1 123.4(4) . . ?
C16 C8 C9 121.6(4) . . ?
N2 C8 C9 118.5(4) . . ?
N2 C8 C16 119.8(5) . . ?
C10 C9 C8 121.6(5) . . ?
C14 C9 C8 118.7(5) . . ?
C14 C9 C10 119.7(5) . . ?
C9 C10 C11 120.2(5) . . ?
C12 C11 C10 120.2(6) . . ?
C11 C12 C13 119.9(6) . . ?
C12 C13 C14 119.9(6) . . ?
C9 C14 C13 120.0(5) . . ?
N4 C15 C16 106.5(4) . . ?
O3 C15 C16 131.2(4) . . ?
O3 C15 N4 122.3(5) . . ?
C15 C16 C8 123.5(4) . . ?
C15 C16 C17 105.0(4) . . ?
C17 C16 C8 131.4(5) . . ?
C16 C17 C18 129.1(5) . . ?
N3 C17 C16 111.7(5) . . ?
N3 C17 C18 119.2(4) . . ?
C20 C19 C24 120.2(5) . . ?
C20 C19 N4 120.0(5) . . ?
C24 C19 N4 119.8(4) . . ?
C19 C20 C21 119.3(5) . . ?
C22 C21 C20 120.1(5) . . ?
C21 C22 C23 121.4(5) . . ?
C21 C22 N5 120.4(5) . . ?
C23 C22 N5 118.2(5) . . ?
C22 C23 C24 120.2(5) . . ?
C23 C24 C19 118.7(5) . . ?
C7 N1 N2 109.8(4) . . ?
C8 N2 Mn1 129.4(3) . . ?
C8 N2 N1 116.9(4) . . ?
N1 N2 Mn1 113.6(3) . . ?
C17 N3 N4 106.2(4) . . ?
C15 N4 C19 129.1(4) . . ?
C15 N4 N3 110.6(4) . . ?
N3 N4 C19 119.8(4) . . ?
O4 N5 C22 116.7(5) . . ?
O5 N5 C22 119.4(5) . . ?
O5 N5 O4 123.9(5) . . ?
C7 O2 Mn1 113.1(3) . . ?
C15 O3 Mn1 123.2(3) . . ?
Mn1 O7 Mn1 100.19(14) . 3_666 ?
C25 O7 Mn1 124.8(3) . 3_666 ?
C25 O7 Mn1 123.9(3) . . ?

loop_
_geom_bond_atom_site_label_1
_geom_bond_atom_site_label_2
_geom_bond_distance
_geom_bond_site_symmetry_2
_geom_bond_publ_flag
Mn1 Mn1 3.1078(17) 3_666 ?
Mn1 N2 1.990(4) . ?
Mn1 O2 1.912(3) . ?
Mn1 O3 1.915(3) . ?
Mn1 O7 2.172(3) 3_666 ?
Mn1 O7 1.872(3) . ?
Mn1 O6 2.324(4) . ?
C1 C2 1.381(7) . ?
C1 C6 1.402(7) . ?
C1 O1 1.359(6) . ?
C2 C3 1.358(7) . ?
C3 C4 1.366(8) . ?
C4 C5 1.367(7) . ?
C5 C6 1.368(7) . ?
C6 C7 1.474(6) . ?
C7 N1 1.309(6) . ?
C7 O2 1.300(5) . ?
C8 C9 1.495(6) . ?
C8 C16 1.422(6) . ?
C8 N2 1.303(5) . ?
C9 C10 1.362(6) . ?
C9 C14 1.361(6) . ?
C10 C11 1.389(7) . ?
C11 C12 1.353(7) . ?
C12 C13 1.364(7) . ?
C13 C14 1.394(7) . ?
C15 C16 1.407(6) . ?
C15 N4 1.362(5) . ?
C15 O3 1.270(5) . ?
C16 C17 1.418(6) . ?
C17 C18 1.493(7) . ?
C17 N3 1.304(6) . ?
C19 C20 1.370(6) . ?
C19 C24 1.388(7) . ?
C19 N4 1.409(6) . ?
C20 C21 1.384(7) . ?
C21 C22 1.345(7) . ?
C22 C23 1.347(6) . ?
C22 N5 1.473(7) . ?
C23 C24 1.386(7) . ?
C25 O7 1.407(5) . ?
C26 O8 1.392(6) . ?
N1 N2 1.393(5) . ?
N3 N4 1.398(5) . ?
N5 O4 1.206(5) . ?
N5 O5 1.199(6) . ?
O7 Mn1 2.172(3) 3_666 ?

loop_
_diffrn_oxdiff_twin_id
_diffrn_oxdiff_twin_ratio
_diffrn_oxdiff_twin_reflns_isolated
_diffrn_oxdiff_twin_reflns_overlapped
1 0.8720 8891 3072
2 0.1280 0 3072
